data_1511157
loop_
_publ_author_name
'Yamnova, N.A.'
'Simonov, M.A.'
'Belov, N.V.'

_publ_section_title
;
 Crystal structure of Fe-Mg borate Hulsite ((Fe2+), Mg, (Fe3+), Sn)3 B O3
 O2
;
_journal_name_full Kristallografiya
_journal_page_first 156
_journal_page_last 159
_journal_volume 20
_journal_year 1975
_chemical_formula_sum 'B Fe3 O5'
_chemical_name_systematic 'Fe3 (B O3) O2'
_space_group_IT_number 10
_symmetry_space_group_name_Hall '-P 2y'
_symmetry_space_group_name_H-M 'P 1 2/m 1'
_cell_angle_alpha 90
_cell_angle_beta 94.15
_cell_angle_gamma 90
_cell_formula_units_Z 2
_cell_length_a 10.681
_cell_length_b 3.094
_cell_length_c 5.433
_cell_volume 179.074
_citation_journal_id_ASTM KRISAJ
_cod_data_source_file boron0-1_260.cif
_cod_data_source_block B1Fe3O5
_cod_original_cell_volume 179.0737
_cod_original_formula_sum 'B1 Fe3 O5'
_cod_database_code 1511157

loop_
_symmetry_equiv_pos_as_xyz
x,y,z
-x,y,-z
-x,-y,-z
x,-y,z

loop_
_atom_site_label
_atom_site_type_symbol
_atom_site_fract_x
_atom_site_fract_y
_atom_site_fract_z
_atom_site_occupancy
_atom_site_U_iso_or_equiv
Fe3 Fe+2 0.5 0 0 1 0.0
Fe5 Fe+3 0.2751 0.5 0.219 1 0.0
O3 O-2 0.694 0 0.051 1 0.0
Fe1 Fe+2 0 0 0 1 0.0
O2 O-2 0.47 0.5 0.24 1 0.0
Fe2 Fe+2 0 0.5 0.5 1 0.0
O4 O-2 0.89 0 0.308 1 0.0
Fe4 Fe+2 0.5 0 0.5 1 0.0
O5 O-2 0.093 0.5 0.183 1 0.0
B1 B+3 0.76 0 0.288 1 0.0
O1 O-2 0.303 0 0.493 1 0.0
